data_4061064
loop_
_publ_author_name
'Tanase, Tomoaki'
'Goto, Eri'
'Begum, Rowshan A.'
'Hamaguchi, Makiko'
'Zhan, Shuzhong'
'Iida, Masayasu'
'Sakai, Ken'

_publ_section_title
;
 Reactive Rigid-Rod Organometallic Polymers Involving Linear Triplatinum
 Units Connected by \p-Conjugated Bisisocyanides
;
_journal_coden_ASTM ORGND7
_journal_issue 25
_journal_name_full Organometallics
_journal_page_first 5975
_journal_page_last 5988
_journal_paper_doi 10.1021/om0494566
_journal_volume 23
_journal_year 2004
_chemical_formula_moiety 'C97 H82 F12 N10 O P8 Pt3 '
_chemical_formula_sum 'C97 H82 F12 N10 O P8 Pt3'
_chemical_formula_weight 2464.82
_space_group_IT_number 14
_symmetry_cell_setting monoclinic
_symmetry_space_group_name_Hall '-P 2ybc'
_symmetry_space_group_name_H-M 'P 1 21/c 1'
_cell_angle_alpha 90
_cell_angle_beta 97.90(2)
_cell_angle_gamma 90
_cell_formula_units_Z 4
_cell_length_a 13.872(4)
_cell_length_b 53.16(1)
_cell_length_c 15.130(4)
_cell_measurement_temperature 155.2
_cell_volume 11050(4)
_diffrn_ambient_temperature 155.2
_exptl_crystal_density_diffrn 1.481
_cod_original_sg_symbol_H-M 'P 21/c'
_cod_original_formula_sum 'C97 H82 F12 N10 O P8 Pt3 '
_cod_database_code 4061064

loop_
_symmetry_equiv_pos_as_xyz
x,y,z
-x,1/2+y,1/2-z
-x,-y,-z
x,1/2-y,1/2+z

loop_
_atom_site_label
_atom_site_type_symbol
_atom_site_fract_x
_atom_site_fract_y
_atom_site_fract_z
_atom_site_U_iso_or_equiv
_atom_site_adp_type
_atom_site_occupancy
_atom_site_calc_flag
_atom_site_refinement_flags
_atom_site_disorder_assembly
_atom_site_disorder_group
Pt(1) Pt 0.06399(5) 0.17120(1) 0.29884(4) 0.0347(2) Uani 1.00 d . . .
Pt(2) Pt 0.14162(5) 0.12653(1) 0.27775(4) 0.0326(2) Uani 1.00 d . . .
Pt(3) Pt 0.09995(5) 0.06725(1) 0.25389(4) 0.0346(2) Uani 1.00 d . . .
P(1) P 0.0356(4) 0.16292(8) 0.4430(3) 0.042(1) Uani 1.00 d . . .
P(2) P 0.1786(3) 0.12313(8) 0.4277(3) 0.035(1) Uani 1.00 d . . .
P(3) P 0.1263(3) 0.06620(7) 0.4100(3) 0.036(1) Uani 1.00 d . . .
P(4) P 0.1052(3) 0.18308(7) 0.1608(3) 0.037(1) Uani 1.00 d . . .
P(5) P 0.0761(3) 0.12888(8) 0.1315(3) 0.035(1) Uani 1.00 d . . .
P(6) P 0.0742(3) 0.07226(8) 0.0982(3) 0.038(1) Uani 1.00 d . . .
P(11) P 0.5627(5) 0.2420(1) 0.4986(6) 0.089(2) Uani 1.00 d . . .
P(12) P 0.1039(8) 0.1200(1) 0.7879(5) 0.110(3) Uani 1.00 d . . .
F(11) F 0.490(2) 0.2530(5) 0.434(2) 0.27(2) Uani 1.00 d . . .
F(12) F 0.561(1) 0.2677(4) 0.540(2) 0.22(1) Uani 1.00 d . . .
F(13) F 0.656(1) 0.2493(4) 0.458(2) 0.20(1) Uani 1.00 d . . .
F(14) F 0.466(2) 0.2344(4) 0.530(2) 0.25(2) Uani 1.00 d . . .
F(15) F 0.627(3) 0.2292(7) 0.569(2) 0.33(2) Uani 1.00 d . . .
F(16) F 0.560(1) 0.2164(3) 0.447(2) 0.159(9) Uani 1.00 d . . .
F(21) F 0.185(1) 0.1395(3) 0.7711(10) 0.124(6) Uani 1.00 d . . .
F(22) F 0.025(2) 0.1322(3) 0.710(1) 0.150(7) Uani 1.00 d . . .
F(23) F 0.065(2) 0.1369(4) 0.860(1) 0.177(9) Uani 1.00 d . . .
F(24) F 0.176(2) 0.1049(4) 0.858(1) 0.162(8) Uani 1.00 d . . .
F(25) F 0.027(2) 0.0997(3) 0.807(1) 0.164(9) Uani 1.00 d . . .
F(26) F 0.137(2) 0.1033(3) 0.712(1) 0.135(7) Uani 1.00 d . . .
O(701) O 0.556(2) 0.1420(4) 0.191(1) 0.04340(7) Uiso 0.50 d P . .
O(702) O 0.734(4) 0.0915(10) 0.723(3) 0.1512(2) Uiso 0.50 d P . .
N(1) N -0.024(1) 0.2246(3) 0.3128(9) 0.053(4) Uani 1.00 d . . .
N(2) N -0.049(1) 0.0249(3) 0.2517(8) 0.043(4) Uani 1.00 d . . .
N(11) N 0.216(1) 0.0914(3) 0.2558(9) 0.042(4) Uani 1.00 d . . .
N(21) N 0.246(1) 0.0176(3) 0.242(1) 0.063(5) Uani 1.00 d . . .
N(22) N 0.533(2) 0.0453(4) 0.401(1) 0.085(7) Uani 1.00 d . . .
N(23) N 0.511(2) 0.0274(5) 0.118(1) 0.13(1) Uani 1.00 d . . .
N(24) N 0.652(1) 0.0939(4) 0.275(1) 0.084(6) Uani 1.00 d . . .
N(25) N 0.436(2) 0.0927(5) 0.042(1) 0.118(9) Uani 1.00 d . . .
N(26) N 0.456(1) 0.1084(3) 0.428(1) 0.064(5) Uani 1.00 d . . .
N(27) N 0.334(1) 0.1419(4) 0.175(1) 0.076(6) Uani 1.00 d . . .
C(1) C 0.010(1) 0.2058(4) 0.313(1) 0.052(5) Uani 1.00 d . . .
C(2) C 0.004(1) 0.0418(3) 0.249(1) 0.041(5) Uani 1.00 d . . .
C(3) C 0.073(1) 0.1311(3) 0.484(1) 0.038(4) Uani 1.00 d . . .
C(4) C 0.208(1) 0.0906(3) 0.464(1) 0.043(4) Uani 1.00 d . . .
C(5) C 0.114(1) 0.1577(3) 0.079(1) 0.035(4) Uani 1.00 d . . .
C(6) C 0.115(1) 0.1028(3) 0.065(1) 0.037(4) Uani 1.00 d . . .
C(11) C 0.301(1) 0.0839(3) 0.251(1) 0.044(4) Uani 1.00 d . . .
C(12) C 0.336(1) 0.0584(3) 0.239(1) 0.045(4) Uani 1.00 d . . .
C(13) C 0.447(1) 0.0586(4) 0.240(1) 0.059(5) Uani 1.00 d . . .
C(14) C 0.468(2) 0.0871(4) 0.215(1) 0.067(6) Uani 1.00 d . . .
C(15) C 0.388(1) 0.1018(3) 0.258(1) 0.037(4) Uani 1.00 d . . .
C(21) C 0.282(1) 0.0361(4) 0.240(1) 0.046(5) Uani 1.00 d . . .
C(22) C 0.499(1) 0.0513(4) 0.331(2) 0.059(6) Uani 1.00 d . . .
C(23) C 0.480(2) 0.0406(5) 0.166(2) 0.085(8) Uani 1.00 d . . .
C(24) C 0.575(2) 0.0925(4) 0.249(1) 0.056(5) Uani 1.00 d . . .
C(25) C 0.451(1) 0.0894(5) 0.115(2) 0.074(7) Uani 1.00 d . . .
C(26) C 0.431(2) 0.1065(4) 0.355(2) 0.067(6) Uani 1.00 d . . .
C(27) C 0.361(1) 0.1262(4) 0.213(2) 0.066(6) Uani 1.00 d . . .
C(31) C -0.062(2) 0.2500(3) 0.307(1) 0.069(7) Uani 1.00 d . . .
C(32) C -0.163(2) 0.2530(5) 0.281(2) 0.090(8) Uani 1.00 d . . .
C(33) C -0.188(3) 0.2774(9) 0.274(2) 0.16(2) Uani 1.00 d . . .
C(34) C -0.106(4) 0.2975(6) 0.304(3) 0.13(1) Uani 1.00 d . . .
C(35) C -0.025(3) 0.2933(5) 0.333(2) 0.11(1) Uani 1.00 d . . .
C(36) C 0.004(2) 0.2689(5) 0.333(2) 0.083(7) Uani 1.00 d . . .
C(37) C -0.229(2) 0.2319(5) 0.260(2) 0.094(8) Uani 1.00 d . . .
C(38) C 0.108(2) 0.2625(4) 0.358(2) 0.093(9) Uani 1.00 d . . .
C(41) C -0.110(1) 0.0020(3) 0.254(1) 0.048(5) Uani 1.00 d . . .
C(42) C -0.205(1) 0.0050(3) 0.264(1) 0.048(5) Uani 1.00 d . . .
C(43) C -0.257(2) -0.0173(4) 0.268(1) 0.063(6) Uani 1.00 d . . .
C(44) C -0.219(2) -0.0392(4) 0.256(2) 0.068(6) Uani 1.00 d . . .
C(45) C -0.123(2) -0.0415(3) 0.243(1) 0.068(7) Uani 1.00 d . . .
C(46) C -0.061(2) -0.0210(3) 0.241(1) 0.055(5) Uani 1.00 d . . .
C(47) C -0.251(1) 0.0293(4) 0.272(1) 0.063(6) Uani 1.00 d . . .
C(48) C 0.045(2) -0.0218(3) 0.229(1) 0.061(6) Uani 1.00 d . . .
C(111) C 0.104(1) 0.1839(3) 0.524(1) 0.03574(5) Uiso 1.00 d . . .
C(112) C 0.097(1) 0.1807(4) 0.614(1) 0.05912(7) Uiso 1.00 d . . .
C(113) C 0.155(2) 0.1957(4) 0.678(1) 0.07156(8) Uiso 1.00 d . . .
C(114) C 0.214(2) 0.2137(4) 0.652(1) 0.06903(7) Uiso 1.00 d . . .
C(115) C 0.219(1) 0.2165(4) 0.559(1) 0.05409(6) Uiso 1.00 d . . .
C(116) C 0.164(1) 0.2017(4) 0.496(1) 0.05345(6) Uiso 1.00 d . . .
C(121) C -0.092(1) 0.1642(3) 0.458(1) 0.04873(6) Uiso 1.00 d . . .
C(122) C -0.124(2) 0.1834(5) 0.511(2) 0.08774(9) Uiso 1.00 d . . .
C(123) C -0.230(2) 0.1844(5) 0.514(2) 0.09430(10) Uiso 1.00 d . . .
C(124) C -0.290(2) 0.1680(4) 0.474(2) 0.07824(8) Uiso 1.00 d . . .
C(125) C -0.257(2) 0.1475(4) 0.423(1) 0.07060(8) Uiso 1.00 d . . .
C(126) C -0.158(1) 0.1477(4) 0.417(1) 0.05890(7) Uiso 1.00 d . . .
C(211) C 0.277(1) 0.1423(3) 0.484(1) 0.03422(5) Uiso 1.00 d . . .
C(212) C 0.303(1) 0.1410(4) 0.575(1) 0.05523(6) Uiso 1.00 d . . .
C(213) C 0.376(2) 0.1566(4) 0.614(1) 0.06981(7) Uiso 1.00 d . . .
C(214) C 0.428(2) 0.1717(4) 0.566(1) 0.07058(8) Uiso 1.00 d . . .
C(215) C 0.401(2) 0.1734(4) 0.474(1) 0.06653(7) Uiso 1.00 d . . .
C(216) C 0.325(1) 0.1577(3) 0.433(1) 0.04456(5) Uiso 1.00 d . . .
C(311) C 0.013(1) 0.0702(3) 0.459(1) 0.04030(5) Uiso 1.00 d . . .
C(312) C 0.015(1) 0.0684(3) 0.552(1) 0.04876(6) Uiso 1.00 d . . .
C(313) C -0.066(1) 0.0725(4) 0.588(1) 0.05889(7) Uiso 1.00 d . . .
C(314) C -0.150(2) 0.0780(4) 0.539(1) 0.07075(8) Uiso 1.00 d . . .
C(315) C -0.157(2) 0.0804(4) 0.447(1) 0.06596(7) Uiso 1.00 d . . .
C(316) C -0.073(1) 0.0759(3) 0.406(1) 0.04445(5) Uiso 1.00 d . . .
C(321) C 0.180(1) 0.0368(3) 0.4554(10) 0.03365(5) Uiso 1.00 d . . .
C(322) C 0.118(1) 0.0165(3) 0.459(1) 0.04435(5) Uiso 1.00 d . . .
C(323) C 0.159(1) -0.0074(4) 0.484(1) 0.06126(7) Uiso 1.00 d . . .
C(324) C 0.256(2) -0.0091(4) 0.501(1) 0.06583(7) Uiso 1.00 d . . .
C(325) C 0.321(2) 0.0103(4) 0.497(1) 0.06571(7) Uiso 1.00 d . . .
C(326) C 0.278(1) 0.0344(4) 0.474(1) 0.06189(7) Uiso 1.00 d . . .
C(411) C 0.018(1) 0.2059(3) 0.103(1) 0.04015(5) Uiso 1.00 d . . .
C(412) C -0.076(1) 0.1981(3) 0.072(1) 0.04678(6) Uiso 1.00 d . . .
C(413) C -0.142(2) 0.2164(4) 0.034(1) 0.06514(7) Uiso 1.00 d . . .
C(414) C -0.116(1) 0.2416(4) 0.034(1) 0.05873(7) Uiso 1.00 d . . .
C(415) C -0.024(1) 0.2490(4) 0.069(1) 0.06057(7) Uiso 1.00 d . . .
C(416) C 0.043(1) 0.2315(4) 0.103(1) 0.05136(6) Uiso 1.00 d . . .
C(421) C 0.219(1) 0.1993(3) 0.174(1) 0.03733(5) Uiso 1.00 d . . .
C(422) C 0.263(1) 0.2053(4) 0.097(1) 0.05813(7) Uiso 1.00 d . . .
C(423) C 0.351(2) 0.2203(4) 0.104(1) 0.06655(7) Uiso 1.00 d . . .
C(424) C 0.385(2) 0.2289(4) 0.187(1) 0.06740(7) Uiso 1.00 d . . .
C(425) C 0.349(2) 0.2226(4) 0.261(1) 0.07230(8) Uiso 1.00 d . . .
C(426) C 0.261(1) 0.2077(4) 0.255(1) 0.05729(7) Uiso 1.00 d . . .
C(511) C -0.057(1) 0.1307(3) 0.108(1) 0.03469(5) Uiso 1.00 d . . .
C(512) C -0.113(1) 0.1316(3) 0.174(1) 0.04832(6) Uiso 1.00 d . . .
C(513) C -0.212(1) 0.1338(4) 0.157(1) 0.06044(7) Uiso 1.00 d . . .
C(514) C -0.255(2) 0.1334(4) 0.071(1) 0.07331(8) Uiso 1.00 d . . .
C(515) C -0.199(1) 0.1323(4) -0.002(1) 0.05852(7) Uiso 1.00 d . . .
C(516) C -0.101(1) 0.1311(3) 0.018(1) 0.04841(6) Uiso 1.00 d . . .
C(611) C -0.052(1) 0.0693(3) 0.046(1) 0.03597(5) Uiso 1.00 d . . .
C(612) C -0.130(1) 0.0701(3) 0.096(1) 0.05114(6) Uiso 1.00 d . . .
C(613) C -0.228(2) 0.0683(4) 0.053(1) 0.06884(8) Uiso 1.00 d . . .
C(614) C -0.244(2) 0.0666(4) -0.036(2) 0.07598(8) Uiso 1.00 d . . .
C(615) C -0.168(2) 0.0658(4) -0.089(1) 0.06474(7) Uiso 1.00 d . . .
C(616) C -0.071(1) 0.0672(3) -0.045(1) 0.05120(6) Uiso 1.00 d . . .
C(621) C 0.142(1) 0.0491(3) 0.040(1) 0.04151(5) Uiso 1.00 d . . .
C(622) C 0.106(1) 0.0245(4) 0.039(1) 0.05814(7) Uiso 1.00 d . . .
C(623) C 0.162(2) 0.0059(4) 0.005(1) 0.06789(7) Uiso 1.00 d . . .
C(624) C 0.244(2) 0.0102(4) -0.026(1) 0.06581(7) Uiso 1.00 d . . .
C(625) C 0.277(2) 0.0351(4) -0.027(1) 0.06686(7) Uiso 1.00 d . . .
C(626) C 0.224(1) 0.0542(4) 0.008(1) 0.05187(6) Uiso 1.00 d . . .
C(711) C 0.554(2) 0.1618(5) 0.194(2) 0.02436(8) Uiso 0.50 d P . .
C(712) C 0.534(4) 0.1723(9) 0.281(3) 0.0821(2) Uiso 0.50 d P . .
C(713) C 0.581(5) 0.177(1) 0.131(5) 0.1316(3) Uiso 0.50 d P . .
C(721) C 0.725(7) 0.120(2) 0.703(6) 0.1837(4) Uiso 0.50 d P . .
C(722) C 0.802(4) 0.1308(10) 0.714(3) 0.0851(2) Uiso 0.50 d P . .
C(723) C 0.633(4) 0.1190(9) 0.628(3) 0.0791(2) Uiso 0.50 d P . .
H(1) H 0.0864 0.1308 0.5459 0.0362 Uiso 1.00 calc . . .
H(2) H 0.0187 0.1195 0.4655 0.0362 Uiso 1.00 calc . . .
H(3) H 0.2742 0.0874 0.4523 0.0337 Uiso 1.00 calc . . .
H(4) H 0.2095 0.0901 0.5276 0.0337 Uiso 1.00 calc . . .
H(5) H 0.0721 0.1612 0.0232 0.0378 Uiso 1.00 calc . . .
H(6) H 0.1792 0.1563 0.0641 0.0378 Uiso 1.00 calc . . .
H(7) H 0.0883 0.1057 0.0021 0.0401 Uiso 1.00 calc . . .
H(8) H 0.1839 0.1029 0.0678 0.0401 Uiso 1.00 calc . . .
H(9) H -0.2526 0.2823 0.2480 0.1400 Uiso 1.00 calc . . .
H(10) H -0.1364 0.3134 0.2953 0.1194 Uiso 1.00 calc . . .
H(11) H 0.0199 0.3077 0.3478 0.1214 Uiso 1.00 calc . . .
H(12) H -0.3253 -0.0165 0.2765 0.0689 Uiso 1.00 calc . . .
H(13) H -0.2589 -0.0551 0.2568 0.0709 Uiso 1.00 calc . . .
H(14) H -0.0966 -0.0580 0.2304 0.0702 Uiso 1.00 calc . . .
H(15) H -0.2815 0.2310 0.2943 0.0991 Uiso 1.00 calc . . .
H(16) H -0.2549 0.2308 0.1980 0.0991 Uiso 1.00 calc . . .
H(17) H -0.1941 0.2151 0.2723 0.0991 Uiso 1.00 calc . . .
H(18) H 0.1182 0.2516 0.4136 0.0870 Uiso 1.00 calc . . .
H(19) H 0.1376 0.2540 0.3154 0.0870 Uiso 1.00 calc . . .
H(20) H 0.1506 0.2772 0.3781 0.0870 Uiso 1.00 calc . . .
H(21) H -0.2036 0.0424 0.2699 0.0620 Uiso 1.00 calc . . .
H(22) H -0.3033 0.0320 0.2260 0.0620 Uiso 1.00 calc . . .
H(23) H -0.2752 0.0308 0.3288 0.0620 Uiso 1.00 calc . . .
H(24) H 0.0698 -0.0380 0.2196 0.0664 Uiso 1.00 calc . . .
H(25) H 0.0556 -0.0122 0.1718 0.0664 Uiso 1.00 calc . . .
H(26) H 0.0883 -0.0133 0.2740 0.0664 Uiso 1.00 calc . . .
H(27) H 0.0478 0.1680 0.6339 0.0642 Uiso 1.00 calc . . .
H(28) H 0.1475 0.1925 0.7417 0.0789 Uiso 1.00 calc . . .
H(29) H 0.2487 0.2240 0.6977 0.0736 Uiso 1.00 calc . . .
H(30) H 0.2628 0.2294 0.5417 0.0594 Uiso 1.00 calc . . .
H(31) H 0.1666 0.2040 0.4327 0.0622 Uiso 1.00 calc . . .
H(32) H -0.0817 0.1962 0.5414 0.0895 Uiso 1.00 calc . . .
H(33) H -0.2537 0.1988 0.5461 0.1064 Uiso 1.00 calc . . .
H(34) H -0.3633 0.1707 0.4746 0.0998 Uiso 1.00 calc . . .
H(35) H -0.2988 0.1355 0.3944 0.0915 Uiso 1.00 calc . . .
H(36) H -0.1306 0.1341 0.3782 0.0657 Uiso 1.00 calc . . .
H(37) H 0.2669 0.1292 0.6092 0.0581 Uiso 1.00 calc . . .
H(38) H 0.3915 0.1559 0.6795 0.0805 Uiso 1.00 calc . . .
H(39) H 0.4803 0.1817 0.5916 0.0802 Uiso 1.00 calc . . .
H(40) H 0.4351 0.1835 0.4330 0.0661 Uiso 1.00 calc . . .
H(41) H 0.3040 0.1574 0.3692 0.0408 Uiso 1.00 calc . . .
H(42) H 0.0741 0.0642 0.5888 0.0437 Uiso 1.00 calc . . .
H(43) H -0.0669 0.0710 0.6527 0.0621 Uiso 1.00 calc . . .
H(44) H -0.2076 0.0806 0.5679 0.0690 Uiso 1.00 calc . . .
H(45) H -0.2174 0.0854 0.4130 0.0656 Uiso 1.00 calc . . .
H(46) H -0.0756 0.0769 0.3433 0.0507 Uiso 1.00 calc . . .
H(47) H 0.0477 0.0186 0.4421 0.0439 Uiso 1.00 calc . . .
H(48) H 0.1170 -0.0217 0.4881 0.0603 Uiso 1.00 calc . . .
H(49) H 0.2826 -0.0254 0.5214 0.0675 Uiso 1.00 calc . . .
H(50) H 0.3933 0.0083 0.5080 0.0749 Uiso 1.00 calc . . .
H(51) H 0.3207 0.0493 0.4732 0.0563 Uiso 1.00 calc . . .
H(52) H -0.0965 0.1804 0.0763 0.0535 Uiso 1.00 calc . . .
H(53) H -0.2071 0.2118 0.0120 0.0727 Uiso 1.00 calc . . .
H(54) H -0.1622 0.2541 0.0068 0.0631 Uiso 1.00 calc . . .
H(55) H -0.0085 0.2668 0.0667 0.0747 Uiso 1.00 calc . . .
H(56) H 0.1074 0.2365 0.1300 0.0547 Uiso 1.00 calc . . .
H(57) H 0.2378 0.1975 0.0367 0.0652 Uiso 1.00 calc . . .
H(58) H 0.3799 0.2252 0.0530 0.0725 Uiso 1.00 calc . . .
H(59) H 0.4427 0.2395 0.1931 0.0792 Uiso 1.00 calc . . .
H(60) H 0.3790 0.2290 0.3208 0.0749 Uiso 1.00 calc . . .
H(61) H 0.2300 0.2045 0.3079 0.0622 Uiso 1.00 calc . . .
H(62) H -0.0814 0.1300 0.2385 0.0529 Uiso 1.00 calc . . .
H(63) H -0.2496 0.1353 0.2039 0.0615 Uiso 1.00 calc . . .
H(64) H -0.3261 0.1360 0.0582 0.0799 Uiso 1.00 calc . . .
H(65) H -0.2305 0.1322 -0.0626 0.0645 Uiso 1.00 calc . . .
H(66) H -0.0604 0.1301 -0.0289 0.0471 Uiso 1.00 calc . . .
H(67) H -0.1163 0.0723 0.1598 0.0572 Uiso 1.00 calc . . .
H(68) H -0.2797 0.0694 0.0898 0.0691 Uiso 1.00 calc . . .
H(69) H -0.3102 0.0679 -0.0611 0.0845 Uiso 1.00 calc . . .
H(70) H -0.1804 0.0635 -0.1522 0.0774 Uiso 1.00 calc . . .
H(71) H -0.0135 0.0658 -0.0784 0.0542 Uiso 1.00 calc . . .
H(72) H 0.0473 0.0200 0.0646 0.0635 Uiso 1.00 calc . . .
H(73) H 0.1392 -0.0106 0.0060 0.0678 Uiso 1.00 calc . . .
H(74) H 0.2805 -0.0027 -0.0503 0.0695 Uiso 1.00 calc . . .
H(75) H 0.3364 0.0378 -0.0504 0.0811 Uiso 1.00 calc . . .
H(76) H 0.2454 0.0711 0.0072 0.0531 Uiso 1.00 calc . . .

loop_
_atom_site_aniso_label
_atom_site_aniso_U_11
_atom_site_aniso_U_22
_atom_site_aniso_U_33
_atom_site_aniso_U_12
_atom_site_aniso_U_13
_atom_site_aniso_U_23
Pt(1) 0.0434(4) 0.0206(4) 0.0413(4) 0.0012(3) 0.0098(3) 0.0018(3)
Pt(2) 0.0391(4) 0.0217(4) 0.0373(4) 0.0017(3) 0.0062(3) 0.0012(3)
Pt(3) 0.0430(4) 0.0231(4) 0.0372(4) 0.0016(3) 0.0035(3) 0.0002(3)
P(1) 0.056(3) 0.021(2) 0.049(3) 0.002(2) 0.015(2) 0.001(2)
P(2) 0.041(3) 0.025(2) 0.040(2) 0.000(2) 0.005(2) -0.002(2)
P(3) 0.042(3) 0.025(2) 0.039(2) 0.003(2) 0.000(2) 0.004(2)
P(4) 0.047(3) 0.022(2) 0.042(3) 0.004(2) 0.011(2) 0.004(2)
P(5) 0.037(3) 0.026(2) 0.042(2) 0.001(2) 0.007(2) -0.002(2)
P(6) 0.051(3) 0.025(2) 0.036(2) 0.005(2) 0.005(2) 0.000(2)
P(11) 0.057(4) 0.059(4) 0.149(7) 0.003(3) 0.008(4) -0.034(4)
P(12) 0.222(10) 0.047(4) 0.075(5) 0.008(5) 0.071(6) 0.018(3)
F(11) 0.27(3) 0.19(3) 0.28(3) 0.00(2) -0.17(3) -0.01(2)
F(12) 0.12(1) 0.13(2) 0.44(4) -0.03(1) 0.11(2) -0.18(2)
F(13) 0.12(1) 0.14(2) 0.35(3) -0.08(1) 0.13(2) -0.12(2)
F(14) 0.19(2) 0.09(1) 0.52(5) -0.04(1) 0.26(3) -0.07(2)
F(15) 0.45(6) 0.36(5) 0.15(2) 0.23(4) -0.06(3) 0.00(3)
F(16) 0.08(1) 0.12(1) 0.29(3) -0.009(10) 0.05(1) -0.11(2)
F(21) 0.22(2) 0.059(9) 0.09(1) -0.03(1) 0.02(1) 0.010(8)
F(22) 0.21(2) 0.12(1) 0.13(1) -0.02(1) 0.05(1) 0.05(1)
F(23) 0.32(3) 0.10(1) 0.12(1) -0.01(2) 0.09(2) -0.04(1)
F(24) 0.19(2) 0.18(2) 0.12(1) 0.02(2) 0.04(1) 0.08(1)
F(25) 0.25(2) 0.09(1) 0.19(2) 0.03(1) 0.14(2) 0.08(1)
F(26) 0.23(2) 0.08(1) 0.11(1) -0.04(1) 0.08(1) -0.011(9)
N(1) 0.10(1) 0.023(8) 0.044(9) 0.015(9) 0.026(9) 0.013(7)
N(2) 0.057(10) 0.041(9) 0.030(8) 0.017(8) 0.005(7) 0.002(7)
N(11) 0.043(10) 0.042(9) 0.041(9) -0.014(7) 0.004(7) -0.001(7)
N(21) 0.08(1) 0.025(9) 0.08(1) 0.010(9) 0.003(10) -0.007(8)
N(22) 0.10(2) 0.09(2) 0.05(1) 0.05(1) 0.00(1) -0.01(1)
N(23) 0.14(2) 0.15(2) 0.08(1) 0.11(2) 0.00(1) -0.07(1)
N(24) 0.06(1) 0.07(1) 0.12(2) -0.02(1) 0.01(1) 0.01(1)
N(25) 0.12(2) 0.17(3) 0.06(1) -0.04(2) 0.01(1) 0.00(1)
N(26) 0.06(1) 0.06(1) 0.07(1) 0.012(9) 0.006(10) -0.025(10)
N(27) 0.05(1) 0.05(1) 0.13(2) 0.008(9) 0.02(1) 0.02(1)
C(1) 0.07(1) 0.05(1) 0.04(1) 0.00(1) 0.018(10) 0.021(9)
C(2) 0.04(1) 0.001(7) 0.08(1) 0.005(8) -0.007(9) -0.006(8)
C(3) 0.06(1) 0.012(8) 0.038(9) 0.008(7) -0.003(8) -0.012(7)
C(4) 0.05(1) 0.037(10) 0.036(10) -0.002(8) -0.007(8) 0.000(8)
C(5) 0.041(10) 0.021(8) 0.047(10) -0.001(7) 0.015(8) -0.003(7)
C(6) 0.04(1) 0.026(9) 0.041(10) 0.002(8) 0.003(8) 0.013(7)
C(11) 0.03(1) 0.05(1) 0.05(1) 0.007(9) 0.002(8) 0.013(9)
C(12) 0.05(1) 0.04(1) 0.06(1) 0.004(9) 0.023(9) -0.004(8)
C(13) 0.06(1) 0.06(1) 0.07(1) 0.02(1) 0.01(1) 0.00(1)
C(14) 0.07(1) 0.07(1) 0.06(1) 0.01(1) 0.00(1) -0.02(1)
C(15) 0.031(9) 0.032(9) 0.05(1) 0.003(8) 0.008(8) 0.002(8)
C(21) 0.04(1) 0.04(1) 0.05(1) 0.018(10) -0.014(9) -0.001(9)
C(22) 0.06(1) 0.05(1) 0.07(2) 0.02(1) 0.02(1) -0.02(1)
C(23) 0.07(2) 0.08(2) 0.10(2) 0.02(1) -0.01(1) -0.01(1)
C(24) 0.04(1) 0.06(1) 0.08(1) 0.00(1) 0.02(1) 0.00(1)
C(25) 0.04(1) 0.12(2) 0.07(2) 0.00(1) 0.02(1) 0.00(1)
C(26) 0.06(1) 0.07(1) 0.07(2) -0.02(1) 0.01(1) -0.03(1)
C(27) 0.04(1) 0.04(1) 0.11(2) 0.00(1) 0.00(1) 0.03(1)
C(31) 0.14(2) 0.02(1) 0.05(1) 0.01(1) 0.04(1) 0.004(9)
C(32) 0.11(2) 0.06(2) 0.10(2) 0.05(2) 0.00(2) 0.02(1)
C(33) 0.15(3) 0.23(5) 0.10(2) 0.14(3) 0.02(2) 0.03(3)
C(34) 0.21(5) 0.05(2) 0.14(3) 0.01(3) 0.06(3) 0.02(2)
C(35) 0.16(3) 0.05(2) 0.14(3) 0.05(2) 0.03(2) 0.01(2)
C(36) 0.11(2) 0.07(2) 0.08(2) 0.03(2) 0.04(2) 0.01(1)
C(37) 0.10(2) 0.09(2) 0.09(2) 0.00(2) 0.00(2) -0.01(2)
C(38) 0.15(3) 0.04(1) 0.09(2) -0.02(2) 0.04(2) 0.00(1)
C(41) 0.07(1) 0.03(1) 0.04(1) -0.030(10) -0.010(9) 0.001(8)
C(42) 0.05(1) 0.04(1) 0.06(1) -0.011(9) 0.008(9) -0.008(9)
C(43) 0.06(1) 0.07(2) 0.05(1) -0.02(1) 0.01(1) 0.02(1)
C(44) 0.07(2) 0.03(1) 0.09(2) -0.03(1) -0.01(1) 0.00(1)
C(45) 0.15(2) 0.02(1) 0.03(1) 0.00(1) 0.00(1) -0.013(8)
C(46) 0.08(2) 0.04(1) 0.05(1) 0.01(1) 0.00(1) -0.007(9)
C(47) 0.05(1) 0.05(1) 0.10(2) -0.005(10) 0.03(1) 0.02(1)
C(48) 0.10(2) 0.027(10) 0.06(1) 0.00(1) 0.01(1) -0.007(9)

loop_
_geom_bond_atom_site_label_1
_geom_bond_atom_site_label_2
_geom_bond_distance
_geom_bond_site_symmetry_1
_geom_bond_site_symmetry_2
_geom_bond_publ_flag
Pt(1) Pt(2) 2.6446(8) 1_555 1_555 yes
Pt(1) P(1) 2.312(5) 1_555 1_555 yes
Pt(1) P(4) 2.328(5) 1_555 1_555 yes
Pt(1) C(1) 2.01(2) 1_555 1_555 yes
Pt(2) P(2) 2.263(4) 1_555 1_555 yes
Pt(2) P(5) 2.277(4) 1_555 1_555 yes
Pt(2) N(11) 2.18(1) 1_555 1_555 yes
Pt(3) P(3) 2.341(4) 1_555 1_555 yes
Pt(3) P(6) 2.349(4) 1_555 1_555 yes
Pt(3) N(11) 2.05(1) 1_555 1_555 yes
Pt(3) C(2) 1.90(2) 1_555 1_555 yes
P(1) C(3) 1.85(1) 1_555 1_555 yes
P(1) C(111) 1.82(2) 1_555 1_555 yes
P(1) C(121) 1.81(2) 1_555 1_555 yes
P(2) C(3) 1.84(2) 1_555 1_555 yes
P(2) C(4) 1.84(2) 1_555 1_555 yes
P(2) C(211) 1.82(2) 1_555 1_555 yes
P(3) C(4) 1.84(2) 1_555 1_555 yes
P(3) C(311) 1.84(2) 1_555 1_555 yes
P(3) C(321) 1.82(2) 1_555 1_555 yes
P(4) C(5) 1.85(2) 1_555 1_555 yes
P(4) C(411) 1.85(2) 1_555 1_555 yes
P(4) C(421) 1.79(2) 1_555 1_555 yes
P(5) C(5) 1.84(2) 1_555 1_555 yes
P(5) C(6) 1.84(2) 1_555 1_555 yes
P(5) C(511) 1.84(2) 1_555 1_555 yes
P(6) C(6) 1.81(2) 1_555 1_555 yes
P(6) C(611) 1.83(2) 1_555 1_555 yes
P(6) C(621) 1.84(2) 1_555 1_555 yes
P(11) F(11) 1.44(3) 1_555 1_555 yes
P(11) F(12) 1.50(2) 1_555 1_555 yes
P(11) F(13) 1.55(2) 1_555 1_555 yes
P(11) F(14) 1.54(3) 1_555 1_555 yes
P(11) F(15) 1.46(3) 1_555 1_555 yes
P(11) F(16) 1.57(2) 1_555 1_555 yes
P(12) F(21) 1.57(2) 1_555 1_555 yes
P(12) F(22) 1.63(2) 1_555 1_555 yes
P(12) F(23) 1.56(2) 1_555 1_555 yes
P(12) F(24) 1.57(2) 1_555 1_555 yes
P(12) F(25) 1.57(2) 1_555 1_555 yes
P(12) F(26) 1.57(2) 1_555 1_555 yes
O(701) C(711) 1.05(4) 1_555 1_555 yes
O(702) C(721) 1.5(1) 1_555 1_555 yes
N(1) C(1) 1.11(3) 1_555 1_555 yes
N(1) C(31) 1.45(2) 1_555 1_555 yes
N(2) C(2) 1.16(2) 1_555 1_555 yes
N(2) C(41) 1.48(2) 1_555 1_555 yes
N(11) C(11) 1.26(2) 1_555 1_555 yes
N(21) C(21) 1.10(2) 1_555 1_555 yes
N(22) C(22) 1.14(3) 1_555 1_555 yes
N(23) C(23) 1.13(4) 1_555 1_555 yes
N(24) C(24) 1.09(3) 1_555 1_555 yes
N(25) C(25) 1.11(3) 1_555 1_555 yes
N(26) C(26) 1.11(3) 1_555 1_555 yes
N(27) C(27) 1.05(3) 1_555 1_555 yes
C(11) C(12) 1.46(2) 1_555 1_555 yes
C(11) C(15) 1.54(2) 1_555 1_555 yes
C(12) C(13) 1.54(3) 1_555 1_555 yes
C(12) C(21) 1.40(3) 1_555 1_555 yes
C(13) C(14) 1.60(3) 1_555 1_555 yes
C(13) C(22) 1.52(3) 1_555 1_555 yes
C(13) C(23) 1.59(3) 1_555 1_555 yes
C(14) C(15) 1.57(3) 1_555 1_555 yes
C(14) C(24) 1.52(3) 1_555 1_555 yes
C(14) C(25) 1.51(3) 1_555 1_555 yes
C(15) C(26) 1.52(3) 1_555 1_555 yes
C(15) C(27) 1.49(3) 1_555 1_555 yes
C(31) C(32) 1.41(4) 1_555 1_555 yes
C(31) C(36) 1.37(3) 1_555 1_555 yes
C(32) C(33) 1.35(5) 1_555 1_555 yes
C(32) C(37) 1.46(4) 1_555 1_555 yes
C(33) C(34) 1.58(6) 1_555 1_555 yes
C(34) C(35) 1.17(6) 1_555 1_555 yes
C(35) C(36) 1.36(4) 1_555 1_555 yes
C(36) C(38) 1.48(4) 1_555 1_555 yes
C(41) C(42) 1.36(3) 1_555 1_555 yes
C(41) C(46) 1.42(3) 1_555 1_555 yes
C(42) C(43) 1.39(3) 1_555 1_555 yes
C(42) C(47) 1.46(3) 1_555 1_555 yes
C(43) C(44) 1.30(3) 1_555 1_555 yes
C(44) C(45) 1.37(4) 1_555 1_555 yes
C(45) C(46) 1.39(3) 1_555 1_555 yes
C(46) C(48) 1.51(3) 1_555 1_555 yes
C(111) C(112) 1.39(3) 1_555 1_555 yes
C(111) C(116) 1.37(3) 1_555 1_555 yes
C(112) C(113) 1.42(3) 1_555 1_555 yes
C(113) C(114) 1.35(3) 1_555 1_555 yes
C(114) C(115) 1.42(3) 1_555 1_555 yes
C(115) C(116) 1.39(3) 1_555 1_555 yes
C(121) C(122) 1.41(3) 1_555 1_555 yes
C(121) C(126) 1.36(3) 1_555 1_555 yes
C(122) C(123) 1.47(4) 1_555 1_555 yes
C(123) C(124) 1.30(3) 1_555 1_555 yes
C(124) C(125) 1.44(3) 1_555 1_555 yes
C(125) C(126) 1.40(3) 1_555 1_555 yes
C(211) C(212) 1.39(2) 1_555 1_555 yes
C(211) C(216) 1.35(2) 1_555 1_555 yes
C(212) C(213) 1.38(3) 1_555 1_555 yes
C(213) C(214) 1.36(3) 1_555 1_555 yes
C(214) C(215) 1.38(3) 1_555 1_555 yes
C(215) C(216) 1.42(3) 1_555 1_555 yes
C(311) C(312) 1.41(2) 1_555 1_555 yes
C(311) C(316) 1.38(2) 1_555 1_555 yes
C(312) C(313) 1.34(3) 1_555 1_555 yes
C(313) C(314) 1.32(3) 1_555 1_555 yes
C(314) C(315) 1.39(3) 1_555 1_555 yes
C(315) C(316) 1.41(3) 1_555 1_555 yes
C(321) C(322) 1.38(2) 1_555 1_555 yes
C(321) C(326) 1.36(3) 1_555 1_555 yes
C(322) C(323) 1.43(3) 1_555 1_555 yes
C(323) C(324) 1.34(3) 1_555 1_555 yes
C(324) C(325) 1.38(3) 1_555 1_555 yes
C(325) C(326) 1.44(3) 1_555 1_555 yes
C(411) C(412) 1.38(2) 1_555 1_555 yes
C(411) C(416) 1.40(2) 1_555 1_555 yes
C(412) C(413) 1.40(3) 1_555 1_555 yes
C(413) C(414) 1.39(3) 1_555 1_555 yes
C(414) C(415) 1.37(3) 1_555 1_555 yes
C(415) C(416) 1.37(3) 1_555 1_555 yes
C(421) C(422) 1.42(3) 1_555 1_555 yes
C(421) C(426) 1.35(2) 1_555 1_555 yes
C(422) C(423) 1.45(3) 1_555 1_555 yes
C(423) C(424) 1.36(3) 1_555 1_555 yes
C(424) C(425) 1.33(3) 1_555 1_555 yes
C(425) C(426) 1.45(3) 1_555 1_555 yes
C(511) C(512) 1.35(3) 1_555 1_555 yes
C(511) C(516) 1.40(2) 1_555 1_555 yes
C(512) C(513) 1.36(3) 1_555 1_555 yes
C(513) C(514) 1.35(3) 1_555 1_555 yes
C(514) C(515) 1.43(3) 1_555 1_555 yes
C(515) C(516) 1.35(3) 1_555 1_555 yes
C(611) C(612) 1.41(3) 1_555 1_555 yes
C(611) C(616) 1.36(2) 1_555 1_555 yes
C(612) C(613) 1.42(3) 1_555 1_555 yes
C(613) C(614) 1.33(3) 1_555 1_555 yes
C(614) C(615) 1.42(3) 1_555 1_555 yes
C(615) C(616) 1.42(3) 1_555 1_555 yes
C(621) C(622) 1.40(3) 1_555 1_555 yes
C(621) C(626) 1.32(3) 1_555 1_555 yes
C(622) C(623) 1.40(3) 1_555 1_555 yes
C(623) C(624) 1.31(3) 1_555 1_555 yes
C(624) C(625) 1.40(3) 1_555 1_555 yes
C(625) C(626) 1.40(3) 1_555 1_555 yes
C(711) C(712) 1.49(6) 1_555 1_555 yes
C(711) C(713) 1.35(8) 1_555 1_555 yes
C(721) C(722) 1.2(1) 1_555 1_555 yes
C(721) C(723) 1.59(9) 1_555 1_555 yes
